data_1508295
loop_
_publ_author_name
'Liu, Hongqiang'
'El-Salfiti, Mohamed'
'Chai, David I.'
'Auffret, J\'er\'emy'
'Lautens, Mark'

_publ_section_title
;
 Modular and stereoselective synthesis of tetrasubstituted helical alkenes
 via a palladium-catalyzed domino reaction.
;
_journal_issue 14
_journal_name_full 'Organic letters'
_journal_page_first 3648
_journal_page_last 3651
_journal_paper_doi 10.1021/ol301495q
_journal_volume 14
_journal_year 2012
_chemical_formula_moiety 'C26 H27 N O2'
_chemical_formula_sum 'C26 H27 N O2'
_chemical_formula_weight 385.49
_chemical_name_systematic
; 
 ? 
;
_space_group_IT_number 2
_symmetry_cell_setting triclinic
_symmetry_space_group_name_Hall '-P 1'
_symmetry_space_group_name_H-M 'P -1'
_atom_sites_solution_hydrogens geom
_atom_sites_solution_primary direct
_atom_sites_solution_secondary difmap
_audit_creation_method SHELXL-97
_cell_angle_alpha 98.774(2)
_cell_angle_beta 99.335(2)
_cell_angle_gamma 110.505(1)
_cell_formula_units_Z 2
_cell_length_a 9.6278(3)
_cell_length_b 9.9460(3)
_cell_length_c 11.6593(4)
_cell_measurement_reflns_used 7905
_cell_measurement_temperature 147(2)
_cell_measurement_theta_max 66.62
_cell_measurement_theta_min 5.54
_cell_volume 1005.06(6)
_computing_cell_refinement APEX2
_computing_data_collection 'APEX2 (Bruker, 2007)'
_computing_data_reduction 'SAINT (Bruker, 2007)'
_computing_molecular_graphics 'PLATON (Spek, 2009)'
_computing_publication_material 'SHELXTL (Sheldrick, 2008)'
_computing_structure_refinement 'SHELXL-97 (Sheldrick, 2008)'
_computing_structure_solution 'SHELXS-97 (Sheldrick, 2008)'
_diffrn_ambient_temperature 147(2)
_diffrn_measured_fraction_theta_full 0.942
_diffrn_measured_fraction_theta_max 0.942
_diffrn_measurement_device_type 'Bruker Kappa APEX-DUO CCD'
_diffrn_measurement_method '\f and \w scans'
_diffrn_radiation_monochromator 'multi-layer optics'
_diffrn_radiation_source 'Bruker ImuS'
_diffrn_radiation_type CuK\a
_diffrn_radiation_wavelength 1.54178
_diffrn_reflns_av_R_equivalents 0.0230
_diffrn_reflns_av_sigmaI/netI 0.0317
_diffrn_reflns_limit_h_max 9
_diffrn_reflns_limit_h_min -11
_diffrn_reflns_limit_k_max 11
_diffrn_reflns_limit_k_min -11
_diffrn_reflns_limit_l_max 13
_diffrn_reflns_limit_l_min -13
_diffrn_reflns_number 9686
_diffrn_reflns_theta_full 66.61
_diffrn_reflns_theta_max 66.61
_diffrn_reflns_theta_min 5.53
_exptl_absorpt_coefficient_mu 0.624
_exptl_absorpt_correction_T_max 0.7528
_exptl_absorpt_correction_T_min 0.6609
_exptl_absorpt_correction_type multi-scan
_exptl_absorpt_process_details 'SADABS (Sheldrick, 1996)'
_exptl_crystal_colour colourless
_exptl_crystal_density_diffrn 1.274
_exptl_crystal_density_method 'not measured'
_exptl_crystal_description block
_exptl_crystal_F_000 412
_exptl_crystal_size_max 0.22
_exptl_crystal_size_mid 0.17
_exptl_crystal_size_min 0.15
_refine_diff_density_max 0.524
_refine_diff_density_min -0.215
_refine_diff_density_rms 0.046
_refine_ls_extinction_method none
_refine_ls_goodness_of_fit_ref 1.013
_refine_ls_hydrogen_treatment mixed
_refine_ls_matrix_type full
_refine_ls_number_parameters 267
_refine_ls_number_reflns 3360
_refine_ls_number_restraints 0
_refine_ls_restrained_S_all 1.013
_refine_ls_R_factor_all 0.0508
_refine_ls_R_factor_gt 0.0493
_refine_ls_shift/su_max 0.001
_refine_ls_shift/su_mean 0.000
_refine_ls_structure_factor_coef Fsqd
_refine_ls_weighting_details 'calc w=1/[\s^2^(Fo^2^)+(0.0676P)^2^+0.6193P] where P=(Fo^2^+2Fc^2^)/3'
_refine_ls_weighting_scheme calc
_refine_ls_wR_factor_gt 0.1305
_refine_ls_wR_factor_ref 0.1320
_reflns_number_gt 3213
_reflns_number_total 3360
_reflns_threshold_expression I>2\s(I)
_cod_data_source_file ol301495q_si_002.cif
_cod_data_source_block d12160
_cod_depositor_comments
;
The following automatic conversions were performed:

'_symmetry_cell_setting' value 'Triclinic' changed to 'triclinic'
according to /home/saulius/struct/CIF-dictionaries/cif_core.dic
dictionary named 'cif_core.dic' version 2.4.2 from 2011-04-26.

Automatic conversion script
Id: cif_fix_values 1891 2012-01-12 08:04:46Z andrius 

 Adding full bibliography for 1508294--1508295.cif.
;
_cod_database_code 1508295

loop_
_symmetry_equiv_pos_as_xyz
'x, y, z'
'-x, -y, -z'

loop_
_atom_site_label
_atom_site_type_symbol
_atom_site_fract_x
_atom_site_fract_y
_atom_site_fract_z
_atom_site_U_iso_or_equiv
_atom_site_adp_type
_atom_site_occupancy
_atom_site_symmetry_multiplicity
_atom_site_calc_flag
_atom_site_refinement_flags
O1 O 0.32717(15) 0.62367(15) 0.32384(12) 0.0411(3) Uani 1 1 d .
O2 O 0.36947(19) 0.44884(17) 0.22033(12) 0.0510(4) Uani 1 1 d .
N1 N 0.33970(16) 0.50402(16) 0.30952(13) 0.0328(4) Uani 1 1 d .
C1 C 0.27624(17) 0.22446(17) 0.69933(13) 0.0238(3) Uani 1 1 d .
C2 C 0.24473(19) 0.33854(17) 0.78382(14) 0.0269(4) Uani 1 1 d .
H2A H 0.3273 0.3843 0.8586 0.032 Uiso 1 1 calc R
C3 C 0.0854(2) 0.27781(19) 0.81133(16) 0.0324(4) Uani 1 1 d .
H3A H 0.0583 0.1802 0.8336 0.039 Uiso 1 1 calc R
C4 C 0.0710(2) 0.3991(2) 0.90191(17) 0.0370(4) Uani 1 1 d .
H4A H 0.1628 0.4450 0.9686 0.044 Uiso 1 1 calc R
H4B H -0.0199 0.3591 0.9346 0.044 Uiso 1 1 calc R
C5 C 0.0551(2) 0.51136(19) 0.82705(15) 0.0330(4) Uani 1 1 d .
H5A H -0.0440 0.5217 0.8240 0.040 Uiso 1 1 calc R
H5B H 0.1386 0.6093 0.8600 0.040 Uiso 1 1 calc R
C6 C 0.06514(19) 0.44222(18) 0.70309(15) 0.0293(4) Uani 1 1 d .
H6A H 0.0229 0.4790 0.6360 0.035 Uiso 1 1 calc R
C7 C 0.23159(19) 0.45592(17) 0.71199(14) 0.0264(4) Uani 1 1 d .
H7A H 0.3055 0.5573 0.7547 0.032 Uiso 1 1 calc R
C8 C 0.26627(17) 0.40761(17) 0.59540(14) 0.0247(3) Uani 1 1 d .
C9 C 0.27989(18) 0.48255(18) 0.50425(15) 0.0269(4) Uani 1 1 d .
H9A H 0.2627 0.5715 0.5097 0.032 Uiso 1 1 calc R
C10 C 0.31925(18) 0.42388(18) 0.40504(14) 0.0274(4) Uani 1 1 d .
C11 C 0.34408(19) 0.29388(19) 0.39420(15) 0.0294(4) Uani 1 1 d .
H11A H 0.3706 0.2562 0.3248 0.035 Uiso 1 1 calc R
C12 C 0.32984(19) 0.21954(18) 0.48527(14) 0.0281(4) Uani 1 1 d .
H12A H 0.3473 0.1307 0.4787 0.034 Uiso 1 1 calc R
C13 C 0.28971(17) 0.27500(17) 0.58745(14) 0.0242(3) Uani 1 1 d .
C14 C -0.0177(2) 0.27739(19) 0.69643(16) 0.0328(4) Uani 1 1 d .
H14A H -0.1253 0.2511 0.7016 0.039 Uiso 1 1 calc R
H14B H -0.0114 0.2138 0.6250 0.039 Uiso 1 1 calc R
C15 C 0.28159(18) 0.09887(17) 0.72587(14) 0.0251(4) Uani 1 1 d .
C16 C 0.2685(2) -0.03412(19) 0.63447(15) 0.0336(4) Uani 1 1 d .
H16A H 0.221(2) -0.025(2) 0.5506(19) 0.040 Uiso 1 1 d .
C17 C 0.1579(3) -0.1780(2) 0.65727(17) 0.0430(5) Uani 1 1 d .
H17A H 0.0955 -0.2450 0.5798 0.052 Uiso 1 1 calc R
H17B H 0.2177 -0.2278 0.6976 0.052 Uiso 1 1 calc R
C18 C 0.0522(2) -0.1494(2) 0.73425(18) 0.0428(5) Uani 1 1 d .
H18A H -0.0089 -0.1000 0.6950 0.051 Uiso 1 1 calc R
H18B H -0.0185 -0.2436 0.7458 0.051 Uiso 1 1 calc R
C19 C 0.1509(2) -0.05238(19) 0.85253(16) 0.0320(4) Uani 1 1 d .
C20 C 0.1309(2) -0.0843(2) 0.96170(18) 0.0428(5) Uani 1 1 d .
H20A H 0.0435 -0.1649 0.9656 0.051 Uiso 1 1 calc R
C21 C 0.2382(3) 0.0014(2) 1.06508(18) 0.0536(6) Uani 1 1 d .
H21A H 0.2247 -0.0201 1.1401 0.064 Uiso 1 1 calc R
C22 C 0.3636(3) 0.1170(2) 1.05911(17) 0.0509(6) Uani 1 1 d .
H22A H 0.4372 0.1741 1.1307 0.061 Uiso 1 1 calc R
C23 C 0.3868(2) 0.15378(19) 0.95099(15) 0.0357(4) Uani 1 1 d .
C24 C 0.27646(19) 0.06989(17) 0.84686(14) 0.0260(4) Uani 1 1 d .
C25 C 0.5320(2) 0.2774(2) 0.95119(17) 0.0428(5) Uani 1 1 d .
H25A H 0.5351 0.2867 0.8691 0.064 Uiso 1 1 calc R
H25B H 0.6196 0.2563 0.9864 0.064 Uiso 1 1 calc R
H25C H 0.5361 0.3697 0.9983 0.064 Uiso 1 1 calc R
C26 C 0.4237(3) -0.0411(2) 0.63557(19) 0.0483(5) Uani 1 1 d .
H26A H 0.4893 0.0465 0.6135 0.072 Uiso 1 1 calc R
H26B H 0.4118 -0.1297 0.5783 0.072 Uiso 1 1 calc R
H26C H 0.4703 -0.0446 0.7157 0.072 Uiso 1 1 calc R

loop_
_atom_site_aniso_label
_atom_site_aniso_U_11
_atom_site_aniso_U_22
_atom_site_aniso_U_33
_atom_site_aniso_U_23
_atom_site_aniso_U_13
_atom_site_aniso_U_12
O1 0.0430(8) 0.0444(8) 0.0478(8) 0.0273(6) 0.0154(6) 0.0216(6)
O2 0.0750(10) 0.0537(9) 0.0333(7) 0.0203(6) 0.0246(7) 0.0259(8)
N1 0.0288(8) 0.0381(8) 0.0318(8) 0.0158(6) 0.0071(6) 0.0100(6)
C1 0.0222(8) 0.0257(8) 0.0229(8) 0.0060(6) 0.0049(6) 0.0085(6)
C2 0.0319(9) 0.0264(8) 0.0254(8) 0.0082(6) 0.0079(7) 0.0134(7)
C3 0.0404(10) 0.0292(8) 0.0367(9) 0.0129(7) 0.0198(8) 0.0170(7)
C4 0.0486(11) 0.0383(10) 0.0365(10) 0.0128(8) 0.0213(8) 0.0245(9)
C5 0.0385(10) 0.0337(9) 0.0338(9) 0.0078(7) 0.0126(7) 0.0202(8)
C6 0.0324(9) 0.0305(9) 0.0287(8) 0.0073(7) 0.0068(7) 0.0163(7)
C7 0.0301(9) 0.0233(8) 0.0265(8) 0.0070(6) 0.0066(6) 0.0106(7)
C8 0.0217(8) 0.0251(8) 0.0264(8) 0.0074(6) 0.0046(6) 0.0078(6)
C9 0.0239(8) 0.0252(8) 0.0314(8) 0.0099(6) 0.0046(6) 0.0085(6)
C10 0.0220(8) 0.0321(8) 0.0262(8) 0.0118(7) 0.0035(6) 0.0069(7)
C11 0.0288(9) 0.0346(9) 0.0254(8) 0.0077(7) 0.0083(7) 0.0116(7)
C12 0.0309(9) 0.0284(8) 0.0281(8) 0.0083(6) 0.0086(7) 0.0136(7)
C13 0.0217(8) 0.0251(8) 0.0251(8) 0.0072(6) 0.0047(6) 0.0082(6)
C14 0.0289(9) 0.0313(9) 0.0395(10) 0.0044(7) 0.0127(7) 0.0124(7)
C15 0.0257(8) 0.0263(8) 0.0229(8) 0.0061(6) 0.0048(6) 0.0096(6)
C16 0.0476(11) 0.0301(9) 0.0262(9) 0.0077(7) 0.0081(7) 0.0184(8)
C17 0.0616(13) 0.0288(9) 0.0320(9) 0.0056(7) 0.0038(9) 0.0134(9)
C18 0.0372(10) 0.0346(10) 0.0476(11) 0.0172(8) 0.0011(8) 0.0038(8)
C19 0.0321(9) 0.0317(9) 0.0377(9) 0.0135(7) 0.0130(7) 0.0144(7)
C20 0.0521(12) 0.0407(10) 0.0460(11) 0.0204(9) 0.0281(9) 0.0184(9)
C21 0.0872(17) 0.0443(11) 0.0324(10) 0.0166(9) 0.0273(11) 0.0199(11)
C22 0.0738(15) 0.0440(11) 0.0261(9) 0.0081(8) 0.0081(9) 0.0137(11)
C23 0.0462(11) 0.0317(9) 0.0270(9) 0.0086(7) 0.0071(8) 0.0123(8)
C24 0.0316(9) 0.0254(8) 0.0261(8) 0.0087(6) 0.0100(7) 0.0143(7)
C25 0.0438(11) 0.0395(10) 0.0357(10) 0.0093(8) -0.0013(8) 0.0092(9)
C26 0.0664(14) 0.0531(12) 0.0449(11) 0.0165(9) 0.0228(10) 0.0395(11)

loop_
_atom_type_symbol
_atom_type_description
_atom_type_scat_dispersion_real
_atom_type_scat_dispersion_imag
_atom_type_scat_source
C C 0.0181 0.0091 'International Tables Vol C Tables 4.2.6.8 and 6.1.1.4'
H H 0.0000 0.0000 'International Tables Vol C Tables 4.2.6.8 and 6.1.1.4'
N N 0.0311 0.0180 'International Tables Vol C Tables 4.2.6.8 and 6.1.1.4'
O O 0.0492 0.0322 'International Tables Vol C Tables 4.2.6.8 and 6.1.1.4'

loop_
_geom_angle_atom_site_label_1
_geom_angle_atom_site_label_2
_geom_angle_atom_site_label_3
_geom_angle
O2 N1 O1 123.54(14)
O2 N1 C10 118.41(15)
O1 N1 C10 118.04(14)
C15 C1 C13 128.73(14)
C15 C1 C2 123.52(14)
C13 C1 C2 107.67(13)
C1 C2 C3 113.32(13)
C1 C2 C7 106.01(12)
C3 C2 C7 102.30(13)
C1 C2 H2A 111.6
C3 C2 H2A 111.6
C7 C2 H2A 111.6
C14 C3 C4 101.67(14)
C14 C3 C2 101.66(13)
C4 C3 C2 108.38(14)
C14 C3 H3A 114.5
C4 C3 H3A 114.5
C2 C3 H3A 114.5
C3 C4 C5 103.39(14)
C3 C4 H4A 111.1
C5 C4 H4A 111.1
C3 C4 H4B 111.1
C5 C4 H4B 111.1
H4A C4 H4B 109.0
C6 C5 C4 103.00(13)
C6 C5 H5A 111.2
C4 C5 H5A 111.2
C6 C5 H5B 111.2
C4 C5 H5B 111.2
H5A C5 H5B 109.1
C14 C6 C5 101.52(13)
C14 C6 C7 101.93(13)
C5 C6 C7 107.35(13)
C14 C6 H6A 114.8
C5 C6 H6A 114.8
C7 C6 H6A 114.8
C8 C7 C6 114.63(13)
C8 C7 C2 104.19(12)
C6 C7 C2 103.43(13)
C8 C7 H7A 111.4
C6 C7 H7A 111.4
C2 C7 H7A 111.4
C9 C8 C13 121.42(15)
C9 C8 C7 126.21(14)
C13 C8 C7 112.34(13)
C10 C9 C8 117.96(15)
C10 C9 H9A 121.0
C8 C9 H9A 121.0
C9 C10 C11 122.32(15)
C9 C10 N1 118.89(15)
C11 C10 N1 118.77(15)
C12 C11 C10 119.40(15)
C12 C11 H11A 120.3
C10 C11 H11A 120.3
C11 C12 C13 120.16(15)
C11 C12 H12A 119.9
C13 C12 H12A 119.9
C12 C13 C8 118.74(14)
C12 C13 C1 131.45(14)
C8 C13 C1 109.66(13)
C3 C14 C6 94.63(13)
C3 C14 H14A 112.8
C6 C14 H14A 112.8
C3 C14 H14B 112.8
C6 C14 H14B 112.8
H14A C14 H14B 110.3
C1 C15 C24 121.61(14)
C1 C15 C16 124.46(14)
C24 C15 C16 113.28(13)
C26 C16 C15 111.06(16)
C26 C16 C17 110.48(16)
C15 C16 C17 110.66(14)
C26 C16 H16A 109.4(12)
C15 C16 H16A 108.4(11)
C17 C16 H16A 106.7(12)
C18 C17 C16 112.17(15)
C18 C17 H17A 109.2
C16 C17 H17A 109.2
C18 C17 H17B 109.2
C16 C17 H17B 109.2
H17A C17 H17B 107.9
C19 C18 C17 107.47(16)
C19 C18 H18A 110.2
C17 C18 H18A 110.2
C19 C18 H18B 110.2
C17 C18 H18B 110.2
H18A C18 H18B 108.5
C20 C19 C24 120.26(17)
C20 C19 C18 123.91(17)
C24 C19 C18 115.62(15)
C21 C20 C19 119.85(18)
C21 C20 H20A 120.1
C19 C20 H20A 120.1
C22 C21 C20 119.88(18)
C22 C21 H21A 120.1
C20 C21 H21A 120.1
C21 C22 C23 121.95(19)
C21 C22 H22A 119.0
C23 C22 H22A 119.0
C22 C23 C24 118.26(17)
C22 C23 C25 118.66(17)
C24 C23 C25 123.03(16)
C23 C24 C19 119.68(15)
C23 C24 C15 124.67(15)
C19 C24 C15 115.64(14)
C23 C25 H25A 109.5
C23 C25 H25B 109.5
H25A C25 H25B 109.5
C23 C25 H25C 109.5
H25A C25 H25C 109.5
H25B C25 H25C 109.5
C16 C26 H26A 109.5
C16 C26 H26B 109.5
H26A C26 H26B 109.5
C16 C26 H26C 109.5
H26A C26 H26C 109.5
H26B C26 H26C 109.5

loop_
_geom_bond_atom_site_label_1
_geom_bond_atom_site_label_2
_geom_bond_distance
O1 N1 1.227(2)
O2 N1 1.224(2)
N1 C10 1.465(2)
C1 C15 1.348(2)
C1 C13 1.477(2)
C1 C2 1.532(2)
C2 C3 1.546(2)
C2 C7 1.565(2)
C2 H2A 1.0000
C3 C14 1.531(3)
C3 C4 1.538(2)
C3 H3A 1.0000
C4 C5 1.551(2)
C4 H4A 0.9900
C4 H4B 0.9900
C5 C6 1.536(2)
C5 H5A 0.9900
C5 H5B 0.9900
C6 C14 1.535(2)
C6 C7 1.545(2)
C6 H6A 1.0000
C7 C8 1.500(2)
C7 H7A 1.0000
C8 C9 1.386(2)
C8 C13 1.406(2)
C9 C10 1.383(2)
C9 H9A 0.9500
C10 C11 1.386(2)
C11 C12 1.382(2)
C11 H11A 0.9500
C12 C13 1.404(2)
C12 H12A 0.9500
C14 H14A 0.9900
C14 H14B 0.9900
C15 C24 1.487(2)
C15 C16 1.520(2)
C16 C26 1.518(3)
C16 C17 1.547(3)
C16 H16A 1.04(2)
C17 C18 1.531(3)
C17 H17A 0.9900
C17 H17B 0.9900
C18 C19 1.504(3)
C18 H18A 0.9900
C18 H18B 0.9900
C19 C20 1.385(3)
C19 C24 1.402(2)
C20 C21 1.383(3)
C20 H20A 0.9500
C21 C22 1.365(3)
C21 H21A 0.9500
C22 C23 1.396(3)
C22 H22A 0.9500
C23 C24 1.397(2)
C23 C25 1.503(3)
C25 H25A 0.9800
C25 H25B 0.9800
C25 H25C 0.9800
C26 H26A 0.9800
C26 H26B 0.9800
C26 H26C 0.9800

loop_
_geom_torsion_atom_site_label_1
_geom_torsion_atom_site_label_2
_geom_torsion_atom_site_label_3
_geom_torsion_atom_site_label_4
_geom_torsion
C15 C1 C2 C3 -62.6(2)
C13 C1 C2 C3 114.39(14)
C15 C1 C2 C7 -174.02(15)
C13 C1 C2 C7 2.99(16)
C1 C2 C3 C14 -76.52(16)
C7 C2 C3 C14 37.14(15)
C1 C2 C3 C4 176.85(13)
C7 C2 C3 C4 -69.49(16)
C14 C3 C4 C5 -34.27(17)
C2 C3 C4 C5 72.35(17)
C3 C4 C5 C6 -0.96(18)
C4 C5 C6 C14 35.78(17)
C4 C5 C6 C7 -70.76(16)
C14 C6 C7 C8 79.71(16)
C5 C6 C7 C8 -174.04(13)
C14 C6 C7 C2 -33.04(15)
C5 C6 C7 C2 73.21(15)
C1 C2 C7 C8 -3.59(16)
C3 C2 C7 C8 -122.54(13)
C1 C2 C7 C6 116.57(13)
C3 C2 C7 C6 -2.38(15)
C6 C7 C8 C9 72.7(2)
C2 C7 C8 C9 -174.97(15)
C6 C7 C8 C13 -109.21(16)
C2 C7 C8 C13 3.09(17)
C13 C8 C9 C10 -0.8(2)
C7 C8 C9 C10 177.13(15)
C8 C9 C10 C11 0.4(2)
C8 C9 C10 N1 -177.81(13)
O2 N1 C10 C9 -177.57(15)
O1 N1 C10 C9 3.0(2)
O2 N1 C10 C11 4.1(2)
O1 N1 C10 C11 -175.30(15)
C9 C10 C11 C12 -0.2(2)
N1 C10 C11 C12 178.00(14)
C10 C11 C12 C13 0.4(2)
C11 C12 C13 C8 -0.7(2)
C11 C12 C13 C1 -175.63(15)
C9 C8 C13 C12 0.9(2)
C7 C8 C13 C12 -177.25(14)
C9 C8 C13 C1 176.88(14)
C7 C8 C13 C1 -1.29(18)
C15 C1 C13 C12 -9.1(3)
C2 C1 C13 C12 174.11(16)
C15 C1 C13 C8 175.64(16)
C2 C1 C13 C8 -1.17(17)
C4 C3 C14 C6 55.15(15)
C2 C3 C14 C6 -56.66(14)
C5 C6 C14 C3 -55.87(14)
C7 C6 C14 C3 54.87(14)
C13 C1 C15 C24 175.77(15)
C2 C1 C15 C24 -7.9(2)
C13 C1 C15 C16 -14.1(3)
C2 C1 C15 C16 162.21(15)
C1 C15 C16 C26 102.38(19)
C24 C15 C16 C26 -86.79(18)
C1 C15 C16 C17 -134.54(17)
C24 C15 C16 C17 36.3(2)
C26 C16 C17 C18 142.63(17)
C15 C16 C17 C18 19.2(2)
C16 C17 C18 C19 -61.1(2)
C17 C18 C19 C20 -127.66(19)
C17 C18 C19 C24 47.0(2)
C24 C19 C20 C21 -2.5(3)
C18 C19 C20 C21 171.9(2)
C19 C20 C21 C22 -0.1(3)
C20 C21 C22 C23 0.9(4)
C21 C22 C23 C24 0.8(3)
C21 C22 C23 C25 -176.6(2)
C22 C23 C24 C19 -3.4(3)
C25 C23 C24 C19 173.96(17)
C22 C23 C24 C15 177.42(17)
C25 C23 C24 C15 -5.2(3)
C20 C19 C24 C23 4.3(3)
C18 C19 C24 C23 -170.60(16)
C20 C19 C24 C15 -176.47(16)
C18 C19 C24 C15 8.7(2)
C1 C15 C24 C23 -63.2(2)
C16 C15 C24 C23 125.70(18)
C1 C15 C24 C19 117.60(18)
C16 C15 C24 C19 -53.52(19)
